data_2017244
loop_
_publ_author_name
'Lari, Alberth'
'Rominger, Frank'
'Gleiter, Rolf'

_publ_section_title
;
 Similarities and differences between bis[2-(bromomethyl)phenyl]
 diselenide, bis[2-(chloromethyl)phenyl] diselenide and
 bis[2-(hydroxymethyl)phenyl] diselenide
;
_journal_coeditor_code GD3293
_journal_issue 8
_journal_name_full 'Acta Crystallographica Section C'
_journal_page_first o400
_journal_page_last o403
_journal_paper_doi 10.1107/S0108270109025682
_journal_volume 65
_journal_year 2009
_chemical_formula_iupac 'C14 H14 O2 Se2'
_chemical_formula_moiety 'C14 H14 O2 Se2'
_chemical_formula_sum 'C14 H14 O2 Se2'
_chemical_formula_weight 372.17
_chemical_name_common 2,2'-(diselenodi-<i>o</i>phenylene)dimethanol
_chemical_name_systematic
;
2,2'-(diselenodi-<i>o</i>phenylene)dimethanol
;
_space_group_IT_number 2
_symmetry_cell_setting triclinic
_symmetry_space_group_name_Hall '-P 1'
_symmetry_space_group_name_H-M 'P -1'
_atom_sites_solution_hydrogens geom
_atom_sites_solution_primary direct
_atom_sites_solution_secondary difmap
_audit_creation_method SHELXL-97
_cell_angle_alpha 72.9040(10)
_cell_angle_beta 78.9500(10)
_cell_angle_gamma 76.9780(10)
_cell_formula_units_Z 2
_cell_length_a 8.4461(2)
_cell_length_b 8.9003(3)
_cell_length_c 9.7427(3)
_cell_measurement_reflns_used 4727
_cell_measurement_temperature 200(2)
_cell_measurement_theta_max 21.0
_cell_measurement_theta_min 2.2
_cell_volume 675.81(4)
_computing_cell_refinement 'SAINT (Bruker, 1995)'
_computing_data_collection 'SMART (Bruker, 1995)'
_computing_data_reduction 'SAINT (Bruker, 1995)'
_computing_molecular_graphics 'SHELXTL (Sheldrick, 2008a)'
_computing_publication_material 'SHELXTL (Sheldrick, 2008a)'
_computing_structure_refinement 'SHELXTL (Sheldrick, 2008a)'
_computing_structure_solution 'SHELXTL (Sheldrick, 2008a)'
_diffrn_ambient_temperature 200(2)
_diffrn_measured_fraction_theta_full 0.989
_diffrn_measured_fraction_theta_max 0.989
_diffrn_measurement_device_type 'Bruker SMART CCD'
_diffrn_measurement_method '\f and \w scans'
_diffrn_radiation_monochromator graphite
_diffrn_radiation_source 'sealed tube'
_diffrn_radiation_type MoK\a
_diffrn_radiation_wavelength 0.71073
_diffrn_reflns_av_R_equivalents 0.0291
_diffrn_reflns_av_sigmaI/netI 0.0357
_diffrn_reflns_limit_h_max 10
_diffrn_reflns_limit_h_min -10
_diffrn_reflns_limit_k_max 11
_diffrn_reflns_limit_k_min -11
_diffrn_reflns_limit_l_max 12
_diffrn_reflns_limit_l_min -12
_diffrn_reflns_number 6951
_diffrn_reflns_theta_full 27.45
_diffrn_reflns_theta_max 27.45
_diffrn_reflns_theta_min 2.21
_exptl_absorpt_coefficient_mu 5.462
_exptl_absorpt_correction_T_max 0.581
_exptl_absorpt_correction_T_min 0.336
_exptl_absorpt_correction_type multi-scan
_exptl_absorpt_process_details
;
(<i>SADABS</i>; Sheldrick, 2008b)
;
_exptl_crystal_colour yellow
_exptl_crystal_density_diffrn 1.829
_exptl_crystal_density_method 'not measured'
_exptl_crystal_description polyhedron
_exptl_crystal_F_000 364
_exptl_crystal_size_max 0.24
_exptl_crystal_size_mid 0.16
_exptl_crystal_size_min 0.10
_refine_diff_density_max 0.597
_refine_diff_density_min -0.519
_refine_ls_extinction_method none
_refine_ls_goodness_of_fit_ref 1.090
_refine_ls_hydrogen_treatment mixed
_refine_ls_matrix_type full
_refine_ls_number_parameters 171
_refine_ls_number_reflns 3051
_refine_ls_number_restraints 0
_refine_ls_restrained_S_all 1.090
_refine_ls_R_factor_all 0.0316
_refine_ls_R_factor_gt 0.0259
_refine_ls_shift/su_max 0.001
_refine_ls_shift/su_mean 0.000
_refine_ls_structure_factor_coef Fsqd
_refine_ls_weighting_details
;
calc w=1/[\s^2^(Fo^2^)+(0.0361P)^2^+0.1634P] where P=(Fo^2^+2Fc^2^)/3
;
_refine_ls_weighting_scheme calc
_refine_ls_wR_factor_gt 0.0690
_refine_ls_wR_factor_ref 0.0710
_reflns_number_gt 2667
_reflns_number_total 3051
_reflns_threshold_expression I>2\s(I)
_cod_data_source_file gd3293.cif
_cod_data_source_block IIIa
_cod_database_code 2017244
_cod_database_fobs_code 2017244

loop_
_symmetry_equiv_pos_as_xyz
'x, y, z'
'-x, -y, -z'

loop_
_atom_site_type_symbol
_atom_site_label
_atom_site_fract_x
_atom_site_fract_y
_atom_site_fract_z
_atom_site_U_iso_or_equiv
_atom_site_adp_type
_atom_site_calc_flag
_atom_site_refinement_flags
_atom_site_occupancy
_atom_site_disorder_assembly
_atom_site_disorder_group
Se Se1 0.32970(3) 0.83372(3) 0.42870(2) 0.02635(9) Uani d . 1 . .
Se Se2 0.09747(3) 0.97156(3) 0.31659(2) 0.02662(9) Uani d . 1 . .
O O1 0.0427(3) 0.4895(2) 0.7814(2) 0.0342(4) Uani d . 1 . .
O O2 0.1712(3) 1.3434(2) 0.0417(2) 0.0379(5) Uani d . 1 . .
H H2 0.149(5) 1.374(5) -0.033(4) 0.059(13) Uiso d . 1 . .
C C11 0.3137(3) 0.6194(3) 0.4352(2) 0.0234(5) Uani d . 1 . .
C C12 0.4015(3) 0.5537(3) 0.3245(3) 0.0300(6) Uani d . 1 . .
H H12 0.4678 0.6146 0.2479 0.036 Uiso calc R 1 . .
C C13 0.3932(3) 0.4003(3) 0.3251(3) 0.0375(7) Uani d . 1 . .
H H13 0.4535 0.3557 0.2491 0.045 Uiso calc R 1 . .
C C14 0.2973(3) 0.3125(3) 0.4361(3) 0.0357(6) Uani d . 1 . .
H H14 0.2921 0.2069 0.4366 0.043 Uiso calc R 1 . .
C C15 0.2078(3) 0.3768(3) 0.5477(3) 0.0293(5) Uani d . 1 . .
H H15 0.1410 0.3151 0.6230 0.035 Uiso calc R 1 . .
C C16 0.2153(3) 0.5299(3) 0.5500(2) 0.0224(5) Uani d . 1 . .
C C17 0.1211(3) 0.6030(3) 0.6692(3) 0.0299(5) Uani d . 1 . .
H H17A 0.1969 0.6431 0.7101 0.036 Uiso calc R 1 . .
H H17B 0.0375 0.6950 0.6288 0.036 Uiso calc R 1 . .
C C21 0.1801(3) 0.9551(3) 0.1218(2) 0.0228(5) Uani d . 1 . .
C C22 0.1505(3) 0.8264(3) 0.0839(3) 0.0289(5) Uani d . 1 . .
H H22 0.0948 0.7494 0.1537 0.035 Uiso calc R 1 . .
C C23 0.2023(3) 0.8097(3) -0.0559(3) 0.0361(6) Uani d . 1 . .
H H23 0.1832 0.7210 -0.0816 0.043 Uiso calc R 1 . .
C C24 0.2818(3) 0.9230(4) -0.1574(3) 0.0367(7) Uani d . 1 . .
H H24 0.3152 0.9134 -0.2537 0.044 Uiso calc R 1 . .
C C25 0.3128(3) 1.0502(3) -0.1191(3) 0.0312(6) Uani d . 1 . .
H H25 0.3687 1.1265 -0.1897 0.037 Uiso calc R 1 . .
C C26 0.2637(3) 1.0691(3) 0.0212(2) 0.0235(5) Uani d . 1 . .
C C27 0.3022(3) 1.2092(3) 0.0571(3) 0.0310(6) Uani d . 1 . .
H H27A 0.3269 1.1758 0.1582 0.037 Uiso calc R 1 . .
H H27B 0.4015 1.2415 -0.0072 0.037 Uiso calc R 1 . .
H H1 -0.022(4) 0.540(4) 0.819(3) 0.036(9) Uiso d . 1 . .

loop_
_atom_site_aniso_label
_atom_site_aniso_U_11
_atom_site_aniso_U_22
_atom_site_aniso_U_33
_atom_site_aniso_U_12
_atom_site_aniso_U_13
_atom_site_aniso_U_23
Se1 0.03383(15) 0.02426(14) 0.02238(13) -0.00941(11) -0.00424(10) -0.00485(10)
Se2 0.03208(15) 0.02168(14) 0.02143(13) -0.00077(10) 0.00146(10) -0.00489(10)
O1 0.0405(11) 0.0269(10) 0.0270(10) -0.0066(9) 0.0078(8) -0.0019(8)
O2 0.0521(13) 0.0267(10) 0.0314(11) 0.0019(9) -0.0067(9) -0.0082(8)
C11 0.0276(12) 0.0205(11) 0.0225(11) -0.0008(10) -0.0080(9) -0.0060(9)
C12 0.0303(13) 0.0370(14) 0.0228(12) -0.0042(11) -0.0015(10) -0.0105(10)
C13 0.0395(15) 0.0384(16) 0.0397(15) 0.0066(13) -0.0110(12) -0.0246(13)
C14 0.0417(15) 0.0255(13) 0.0458(16) 0.0011(12) -0.0137(13) -0.0185(12)
C15 0.0335(13) 0.0212(12) 0.0340(13) -0.0045(10) -0.0079(11) -0.0064(10)
C16 0.0249(11) 0.0212(11) 0.0209(11) -0.0012(9) -0.0060(9) -0.0057(9)
C17 0.0386(14) 0.0267(13) 0.0242(12) -0.0090(11) 0.0024(10) -0.0081(10)
C21 0.0246(12) 0.0214(12) 0.0209(11) -0.0008(9) -0.0041(9) -0.0050(9)
C22 0.0304(13) 0.0254(13) 0.0310(13) -0.0068(10) -0.0043(10) -0.0062(10)
C23 0.0377(15) 0.0376(15) 0.0407(15) -0.0031(12) -0.0103(12) -0.0213(13)
C24 0.0349(14) 0.0494(17) 0.0261(13) 0.0055(13) -0.0065(11) -0.0188(12)
C25 0.0271(13) 0.0381(15) 0.0237(12) -0.0018(11) -0.0015(10) -0.0052(11)
C26 0.0209(11) 0.0237(12) 0.0227(11) -0.0001(9) -0.0042(9) -0.0033(9)
C27 0.0310(13) 0.0280(14) 0.0326(14) -0.0076(11) -0.0036(11) -0.0048(11)

loop_
_atom_type_symbol
_atom_type_description
_atom_type_scat_dispersion_real
_atom_type_scat_dispersion_imag
_atom_type_scat_source
C C 0.0033 0.0016 'International Tables Vol C Tables 4.2.6.8 and 6.1.1.4'
H H 0.0000 0.0000 'International Tables Vol C Tables 4.2.6.8 and 6.1.1.4'
O O 0.0106 0.0060 'International Tables Vol C Tables 4.2.6.8 and 6.1.1.4'
Se Se -0.0929 2.2259 'International Tables Vol C Tables 4.2.6.8 and 6.1.1.4'

loop_
_geom_angle_atom_site_label_1
_geom_angle_atom_site_label_2
_geom_angle_atom_site_label_3
_geom_angle_site_symmetry_1
_geom_angle_site_symmetry_3
_geom_angle
_geom_angle_publ_flag
C11 Se1 Se2 . . 98.92(7) y
C21 Se2 Se1 . . 99.06(7) y
C21 Se2 Se2 . 2_576 174.82(7) y
C17 O1 H1 . . 103(3) ?
C27 O2 H2 . . 113(3) ?
C12 C11 C16 . . 120.3(2) ?
C12 C11 Se1 . . 118.61(19) ?
C16 C11 Se1 . . 121.07(17) ?
C13 C12 C11 . . 120.4(2) ?
C13 C12 H12 . . 119.8 ?
C11 C12 H12 . . 119.8 ?
C14 C13 C12 . . 119.7(2) ?
C14 C13 H13 . . 120.2 ?
C12 C13 H13 . . 120.2 ?
C13 C14 C15 . . 120.7(2) ?
C13 C14 H14 . . 119.7 ?
C15 C14 H14 . . 119.7 ?
C16 C15 C14 . . 120.6(3) ?
C16 C15 H15 . . 119.7 ?
C14 C15 H15 . . 119.7 ?
C15 C16 C11 . . 118.3(2) ?
C15 C16 C17 . . 122.1(2) ?
C11 C16 C17 . . 119.6(2) ?
O1 C17 C16 . . 111.1(2) ?
O1 C17 H17A . . 109.4 ?
C16 C17 H17A . . 109.4 ?
O1 C17 H17B . . 109.4 ?
C16 C17 H17B . . 109.4 ?
H17A C17 H17B . . 108.0 ?
C22 C21 C26 . . 121.0(2) ?
C22 C21 Se2 . . 117.09(18) ?
C26 C21 Se2 . . 121.91(17) ?
C21 C22 C23 . . 120.1(2) ?
C21 C22 H22 . . 119.9 ?
C23 C22 H22 . . 119.9 ?
C24 C23 C22 . . 119.7(3) ?
C24 C23 H23 . . 120.2 ?
C22 C23 H23 . . 120.2 ?
C25 C24 C23 . . 120.1(2) ?
C25 C24 H24 . . 119.9 ?
C23 C24 H24 . . 119.9 ?
C24 C25 C26 . . 121.5(3) ?
C24 C25 H25 . . 119.3 ?
C26 C25 H25 . . 119.3 ?
C25 C26 C21 . . 117.6(2) ?
C25 C26 C27 . . 119.2(2) ?
C21 C26 C27 . . 123.3(2) ?
O2 C27 C26 . . 113.0(2) ?
O2 C27 H27A . . 109.0 ?
C26 C27 H27A . . 109.0 ?
O2 C27 H27B . . 109.0 ?
C26 C27 H27B . . 109.0 ?
H27A C27 H27B . . 107.8 ?

loop_
_geom_bond_atom_site_label_1
_geom_bond_atom_site_label_2
_geom_bond_site_symmetry_2
_geom_bond_distance
_geom_bond_publ_flag
Se1 C11 . 1.924(2) y
Se1 Se2 . 2.3441(3) y
Se2 C21 . 1.929(2) y
Se2 Se2 2_576 3.7646(5) y
Se2 H17B 2_576 3.0920 y
O1 O2 2_576 2.747(3) y
O1 O2 1_546 2.790(3) y
O1 C17 . 1.424(3) ?
O1 H1 . 0.74(3) ?
O2 C27 . 1.427(3) ?
O2 H2 . 0.74(4) ?
C11 C12 . 1.387(3) ?
C11 C16 . 1.413(3) ?
C12 C13 . 1.381(4) ?
C12 H12 . 0.9500 ?
C13 C14 . 1.375(4) ?
C13 H13 . 0.9500 ?
C14 C15 . 1.392(4) ?
C14 H14 . 0.9500 ?
C15 C16 . 1.385(3) ?
C15 H15 . 0.9500 ?
C16 C17 . 1.504(3) ?
C17 H17A . 0.9900 ?
C17 H17B . 0.9900 ?
C21 C22 . 1.387(3) ?
C21 C26 . 1.400(3) ?
C22 C23 . 1.389(4) ?
C22 H22 . 0.9500 ?
C23 C24 . 1.382(4) ?
C23 H23 . 0.9500 ?
C24 C25 . 1.381(4) ?
C24 H24 . 0.9500 ?
C25 C26 . 1.399(3) ?
C25 H25 . 0.9500 ?
C26 C27 . 1.505(4) ?
C27 H27A . 0.9900 ?
C27 H27B . 0.9900 ?

loop_
_geom_torsion_atom_site_label_1
_geom_torsion_atom_site_label_2
_geom_torsion_atom_site_label_3
_geom_torsion_atom_site_label_4
_geom_torsion_site_symmetry_1
_geom_torsion_site_symmetry_2
_geom_torsion_site_symmetry_3
_geom_torsion_site_symmetry_4
_geom_torsion
_geom_torsion_publ_flag
C11 Se1 Se2 C21 . . . . -74.30(10) y
Se2 Se1 C11 C12 . . . . 94.89(18) ?
Se2 Se1 C11 C16 . . . . -85.27(18) ?
C16 C11 C12 C13 . . . . 0.2(4) ?
Se1 C11 C12 C13 . . . . -179.92(19) ?
C11 C12 C13 C14 . . . . 0.0(4) ?
C12 C13 C14 C15 . . . . 0.3(4) ?
C13 C14 C15 C16 . . . . -0.8(4) ?
C14 C15 C16 C11 . . . . 1.0(4) ?
C14 C15 C16 C17 . . . . -179.7(2) ?
C12 C11 C16 C15 . . . . -0.7(3) ?
Se1 C11 C16 C15 . . . . 179.43(17) ?
C12 C11 C16 C17 . . . . 179.9(2) ?
Se1 C11 C16 C17 . . . . 0.1(3) ?
C15 C16 C17 O1 . . . . 6.4(3) ?
C11 C16 C17 O1 . . . . -174.3(2) ?
Se1 Se2 C21 C22 . . . . 92.33(18) ?
Se1 Se2 C21 C26 . . . . -88.82(18) ?
C26 C21 C22 C23 . . . . -0.7(4) ?
Se2 C21 C22 C23 . . . . 178.10(19) ?
C21 C22 C23 C24 . . . . -0.7(4) ?
C22 C23 C24 C25 . . . . 1.4(4) ?
C23 C24 C25 C26 . . . . -0.7(4) ?
C24 C25 C26 C21 . . . . -0.7(4) ?
C24 C25 C26 C27 . . . . 179.4(2) ?
C22 C21 C26 C25 . . . . 1.4(3) ?
Se2 C21 C26 C25 . . . . -177.37(17) ?
C22 C21 C26 C27 . . . . -178.7(2) ?
Se2 C21 C26 C27 . . . . 2.5(3) ?
C25 C26 C27 O2 . . . . 94.1(3) ?
C21 C26 C27 O2 . . . . -85.7(3) ?
